data_2206121
loop_
_publ_author_name
'Lennartson, Anders'
'Salo, Kent'
'H\%akansson, Mikael'

_publ_section_title
;
 <i>catena</i>-Poly[[(3-acetylpyridine)copper(I)]-\m~3~-chloro]
;
_journal_issue 7
_journal_name_full 'Acta Crystallographica Section E'
_journal_page_first m1261
_journal_page_last m1263
_journal_paper_doi 10.1107/S1600536805017150
_journal_volume 61
_journal_year 2005
_chemical_formula_iupac '[Cu Cl (C7 H7 N O)]2'
_chemical_formula_moiety 'C14 H14 Cl2 Cu2 N2 O2'
_chemical_formula_sum 'C14 H14 Cl2 Cu2 N2 O2'
_chemical_formula_weight 440.26
_chemical_name_systematic catena-Poly[[(3-acetylpyridine)copper(I)]-\m~3~-chloro]
_space_group_IT_number 14
_symmetry_cell_setting monoclinic
_symmetry_space_group_name_Hall '-P 2ybc'
_symmetry_space_group_name_H-M 'P 1 21/c 1'
_atom_sites_solution_hydrogens geom
_atom_sites_solution_primary direct
_atom_sites_solution_secondary difmap
_audit_creation_method SHELXL97
_cell_angle_alpha 90.00
_cell_angle_beta 99.768(9)
_cell_angle_gamma 90.00
_cell_formula_units_Z 2
_cell_length_a 3.8230(14)
_cell_length_b 15.990(5)
_cell_length_c 13.100(4)
_cell_measurement_reflns_used 5457
_cell_measurement_temperature 291(2)
_cell_measurement_theta_max 25.99
_cell_measurement_theta_min 3.00
_cell_volume 789.2(5)
_computing_cell_refinement 'Crystal Clear'
_computing_data_collection 'Crystal Clear (Rigaku, 2000)'
_computing_data_reduction 'Crystal Clear'
_computing_molecular_graphics 'ORTEP-3 (Farrugia, 1997) and PLATON (Spek, 2003)'
_computing_publication_material SHELXL97
_computing_structure_refinement 'SHELXL97 (Sheldrick, 1997)'
_computing_structure_solution 'SIR92 (Altomare <i>et al.</i>, 1993)'
_diffrn_ambient_temperature 291(2)
_diffrn_detector_area_resol_mean 105
_diffrn_measured_fraction_theta_full 0.988
_diffrn_measured_fraction_theta_max 0.988
_diffrn_measurement_device_type 'Rigaku R-AXIS IIC image-plate'
_diffrn_measurement_method \f
_diffrn_radiation_monochromator graphite
_diffrn_radiation_type MoK\a
_diffrn_radiation_wavelength 0.71073
_diffrn_reflns_av_R_equivalents 0.0788
_diffrn_reflns_av_sigmaI/netI 0.0822
_diffrn_reflns_limit_h_max 4
_diffrn_reflns_limit_h_min -4
_diffrn_reflns_limit_k_max 19
_diffrn_reflns_limit_k_min -19
_diffrn_reflns_limit_l_max 16
_diffrn_reflns_limit_l_min -16
_diffrn_reflns_number 5457
_diffrn_reflns_theta_full 25.00
_diffrn_reflns_theta_max 25.99
_diffrn_reflns_theta_min 3.00
_diffrn_standards_number 0
_exptl_absorpt_coefficient_mu 3.039
_exptl_absorpt_correction_T_max 0.542
_exptl_absorpt_correction_T_min 0.211
_exptl_absorpt_correction_type multi-scan
_exptl_absorpt_process_details '(Crystal Clear; Rigaku, 2000)'
_exptl_crystal_colour yellow
_exptl_crystal_density_diffrn 1.853
_exptl_crystal_density_method 'not measured'
_exptl_crystal_description needle
_exptl_crystal_F_000 440
_exptl_crystal_size_max 0.5
_exptl_crystal_size_mid 0.2
_exptl_crystal_size_min 0.2
_refine_diff_density_max 0.404
_refine_diff_density_min -0.582
_refine_ls_extinction_method none
_refine_ls_goodness_of_fit_ref 0.908
_refine_ls_hydrogen_treatment constr
_refine_ls_matrix_type full
_refine_ls_number_parameters 100
_refine_ls_number_reflns 1540
_refine_ls_number_restraints 0
_refine_ls_restrained_S_all 0.908
_refine_ls_R_factor_all 0.0779
_refine_ls_R_factor_gt 0.0529
_refine_ls_shift/su_max 0.001
_refine_ls_shift/su_mean 0.000
_refine_ls_structure_factor_coef Fsqd
_refine_ls_weighting_details 'calc w = 1/[\s^2^(Fo^2^)+(0.0821P)^2^] where P=(Fo^2^+2Fc^2^)/3'
_refine_ls_weighting_scheme calc
_refine_ls_wR_factor_gt 0.1310
_refine_ls_wR_factor_ref 0.1424
_reflns_number_gt 1081
_reflns_number_total 1540
_reflns_threshold_expression I>2\s(I)
_cod_data_source_file bh6008.cif
_cod_data_source_block I
_cod_depositor_comments
;
The following automatic conversions were performed:
'_symmetry_cell_setting' value 'Monoclinic' changed to 'monoclinic'
according to '/home/saulius/struct/CIF-dictionaries/cif_core.dic'
dictionary named 'cif_core.dic' version 2.4.1 from 2010-06-29.

Automatic conversion script
Id: cif_fix_enum 1527 2010-12-29 10:47:43Z saulius 

The following automatic conversions were performed:

'_symmetry_cell_setting' value 'Monoclinic' changed to 'monoclinic'
according to /home/saulius/struct/CIF-dictionaries/cif_core.dic
dictionary named 'cif_core.dic' version 2.4.1 from 2010-06-29.

Automatic conversion script
Id: cif_fix_values 1715 2011-07-08 13:25:40Z adriana 

2020-03-22
Z value and formula fixed to values more according to usual
chemical conventions.                 miguel
;
_cod_original_formula_sum 'C7 H7 Cl Cu N O'
_cod_original_formula_weight 220.13
_cod_original_formula_moiety 'C7 H7 Cl Cu N O'
_cod_original_formula_iupac '[Cu Cl (C7 H7 N O)]'
_cod_original_formula_units_Z 4
_cod_original_sg_symbol_H-M 'P 21/c'
_cod_database_code 2206121
_cod_database_fobs_code 2206121

loop_
_symmetry_equiv_pos_as_xyz
'x, y, z'
'-x, y+1/2, -z+1/2'
'-x, -y, -z'
'x, -y-1/2, z-1/2'

loop_
_atom_site_label
_atom_site_fract_x
_atom_site_fract_y
_atom_site_fract_z
_atom_site_U_iso_or_equiv
_atom_site_adp_type
_atom_site_calc_flag
_atom_site_refinement_flags
_atom_site_occupancy
_atom_site_type_symbol
C6 0.6452(11) 0.8789(2) 0.4261(3) 0.0471(9) Uani d . 1 C
C7 0.6063(13) 0.9587(3) 0.3682(4) 0.0596(11) Uani d . 1 C
H7A 0.7314 1.0021 0.4100 0.089 Uiso calc R 1 H
H7B 0.3594 0.9731 0.3513 0.089 Uiso calc R 1 H
H7C 0.7028 0.9528 0.3055 0.089 Uiso calc R 1 H
O1 0.8126(9) 0.8751(2) 0.5127(2) 0.0747(11) Uani d . 1 O
C1 0.4428(10) 0.7335(2) 0.4369(3) 0.0443(9) Uani d . 1 C
H1 0.5328 0.7371 0.5074 0.053 Uiso calc R 1 H
C2 0.4748(9) 0.8024(2) 0.3755(3) 0.0399(8) Uani d . 1 C
C3 0.3525(11) 0.7958(3) 0.2716(3) 0.0505(10) Uani d . 1 C
H3 0.3701 0.8408 0.2279 0.061 Uiso calc R 1 H
C4 0.2037(12) 0.7221(3) 0.2327(3) 0.0580(11) Uani d . 1 C
H4 0.1235 0.7160 0.1620 0.070 Uiso calc R 1 H
C5 0.1746(11) 0.6580(3) 0.2987(3) 0.0515(10) Uani d . 1 C
H5 0.0693 0.6085 0.2717 0.062 Uiso calc R 1 H
N1 0.2904(9) 0.66276(19) 0.4005(2) 0.0480(8) Uani d . 1 N
Cl1 0.1669(3) 0.43956(6) 0.39548(7) 0.0509(3) Uani d . 1 Cl
Cu1 0.24840(17) 0.56819(4) 0.49662(4) 0.0739(3) Uani d . 1 Cu

loop_
_atom_site_aniso_label
_atom_site_aniso_U_11
_atom_site_aniso_U_22
_atom_site_aniso_U_33
_atom_site_aniso_U_12
_atom_site_aniso_U_13
_atom_site_aniso_U_23
C6 0.048(2) 0.045(2) 0.049(2) 0.0003(18) 0.0093(18) -0.0038(16)
C7 0.067(3) 0.045(2) 0.067(3) -0.005(2) 0.014(2) 0.0005(19)
O1 0.098(3) 0.060(2) 0.055(2) -0.0083(17) -0.0198(18) -0.0035(14)
C1 0.047(2) 0.047(2) 0.0368(19) -0.0047(17) 0.0022(15) 0.0000(15)
C2 0.0364(18) 0.0431(19) 0.0395(18) 0.0022(15) 0.0043(14) 0.0011(14)
C3 0.057(2) 0.051(2) 0.041(2) -0.0022(19) 0.0003(17) 0.0077(16)
C4 0.061(3) 0.066(3) 0.042(2) -0.007(2) -0.0045(18) -0.0031(18)
C5 0.051(2) 0.049(2) 0.052(2) -0.0033(19) 0.0025(18) -0.0046(17)
N1 0.0524(19) 0.0440(18) 0.0482(19) -0.0018(15) 0.0108(15) 0.0018(14)
Cl1 0.0520(6) 0.0569(6) 0.0449(5) -0.0095(4) 0.0114(4) -0.0123(4)
Cu1 0.0955(6) 0.0631(5) 0.0653(5) -0.0209(3) 0.0202(4) 0.0087(3)

loop_
_atom_type_symbol
_atom_type_description
_atom_type_scat_dispersion_real
_atom_type_scat_dispersion_imag
_atom_type_scat_source
C C 0.0033 0.0016 'International Tables Vol C Tables 4.2.6.8 and 6.1.1.4'
H H 0.0000 0.0000 'International Tables Vol C Tables 4.2.6.8 and 6.1.1.4'
N N 0.0061 0.0033 'International Tables Vol C Tables 4.2.6.8 and 6.1.1.4'
O O 0.0106 0.0060 'International Tables Vol C Tables 4.2.6.8 and 6.1.1.4'
Cl Cl 0.1484 0.1585 'International Tables Vol C Tables 4.2.6.8 and 6.1.1.4'
Cu Cu 0.3201 1.2651 'International Tables Vol C Tables 4.2.6.8 and 6.1.1.4'

loop_
_geom_angle_atom_site_label_1
_geom_angle_atom_site_label_2
_geom_angle_atom_site_label_3
_geom_angle_site_symmetry_1
_geom_angle_site_symmetry_3
_geom_angle
_geom_angle_publ_flag
O1 C6 C7 . . 121.1(4) ?
O1 C6 C2 . . 120.1(4) ?
C7 C6 C2 . . 118.8(4) ?
C6 C7 H7A . . 109.5 ?
C6 C7 H7B . . 109.5 ?
H7A C7 H7B . . 109.5 ?
C6 C7 H7C . . 109.5 ?
H7A C7 H7C . . 109.5 ?
H7B C7 H7C . . 109.5 ?
N1 C1 C2 . . 123.2(3) ?
N1 C1 H1 . . 118.4 ?
C2 C1 H1 . . 118.4 ?
C3 C2 C1 . . 118.0(3) ?
C3 C2 C6 . . 123.9(3) ?
C1 C2 C6 . . 118.1(3) ?
C2 C3 C4 . . 119.2(4) ?
C2 C3 H3 . . 120.4 ?
C4 C3 H3 . . 120.4 ?
C5 C4 C3 . . 119.1(4) ?
C5 C4 H4 . . 120.4 ?
C3 C4 H4 . . 120.4 ?
N1 C5 C4 . . 122.9(4) ?
N1 C5 H5 . . 118.5 ?
C4 C5 H5 . . 118.5 ?
C1 N1 C5 . . 117.4(3) ?
C1 N1 Cu1 . . 119.9(3) ?
C5 N1 Cu1 . . 122.7(3) ?
Cu1 Cl1 Cu1 3_566 3_666 107.55(5) ?
Cu1 Cl1 Cu1 3_566 . 75.49(4) ?
Cu1 Cl1 Cu1 3_666 . 73.00(4) ?
N1 Cu1 Cl1 . 3_566 124.56(10) y
N1 Cu1 Cl1 . 3_666 103.95(10) y
Cl1 Cu1 Cl1 3_566 3_666 107.55(5) y
N1 Cu1 Cl1 . . 108.27(10) y
Cl1 Cu1 Cl1 3_566 . 104.51(4) ?
Cl1 Cu1 Cl1 3_666 . 107.00(4) ?
N1 Cu1 Cu1 . 3_666 117.78(10) ?
Cl1 Cu1 Cu1 3_566 3_666 117.65(4) ?
Cl1 Cu1 Cu1 3_666 3_666 53.52(3) ?
Cl1 Cu1 Cu1 . 3_666 53.48(4) ?
N1 Cu1 Cu1 . 3_566 135.47(10) ?
Cl1 Cu1 Cu1 3_566 3_566 54.39(3) ?
Cl1 Cu1 Cu1 3_666 3_566 118.99(4) ?
Cl1 Cu1 Cu1 . 3_566 50.13(3) ?
Cu1 Cu1 Cu1 3_666 3_566 82.43(4) ?

loop_
_geom_bond_atom_site_label_1
_geom_bond_atom_site_label_2
_geom_bond_site_symmetry_2
_geom_bond_distance
_geom_bond_publ_flag
C6 O1 . 1.206(5) ?
C6 C7 . 1.480(6) ?
C6 C2 . 1.487(5) ?
C7 H7A . 0.9600 ?
C7 H7B . 0.9600 ?
C7 H7C . 0.9600 ?
C1 N1 . 1.325(5) ?
C1 C2 . 1.382(5) ?
C1 H1 . 0.9300 ?
C2 C3 . 1.365(5) ?
C3 C4 . 1.369(7) ?
C3 H3 . 0.9300 ?
C4 C5 . 1.358(6) ?
C4 H4 . 0.9300 ?
C5 N1 . 1.334(5) ?
C5 H5 . 0.9300 ?
N1 Cu1 . 1.992(3) y
Cl1 Cu1 3_566 2.3013(12) y
Cl1 Cu1 3_666 2.4366(14) y
Cl1 Cu1 . 2.4378(13) y

loop_
_geom_hbond_atom_site_label_D
_geom_hbond_atom_site_label_H
_geom_hbond_atom_site_label_A
_geom_hbond_site_symmetry_A
_geom_hbond_distance_DH
_geom_hbond_distance_HA
_geom_hbond_distance_DA
_geom_hbond_angle_DHA
_geom_hbond_publ_flag
C3 H3 Cl1 2 0.93 2.86 3.542(4) 131 yes
C7 H7C Cl1 2_655 0.96 2.77 3.713(5) 168 yes
C4 H4 O1 4_475 0.93 2.56 3.390(5) 148 yes
C7 H7A O1 3_776 0.96 2.71 3.641(6) 165 yes
